data_7245688
loop_
_publ_author_name
'Ali, Akbar'
'Siddique, Abu Bakar'
'Ahmad, Saeed'
'Shaheen, Muhammad Ashraf'
'Tahir, Muhammad Nawaz'
'Vieira, Lucas Campos Curcino'
'Muhammad, Shabbir'
'Siddeeg, Saifeldin M.'

_publ_section_title
;
 Synthesis, Antimicrobial Potential and Computational Studies of
 Crystalline 4-Bromo-2-(1,4,5-triphenyl-1-H-imidazole-2-yl)phenol and its
 Metal Complexes
;
_journal_name_full CrystEngComm
_journal_paper_doi 10.1039/D2CE01118B
_journal_year 2022
_chemical_formula_iupac 'C27 H19 Br N2 O'
_chemical_formula_moiety 'C27 H19 Br N2 O'
_chemical_formula_sum 'C27 H19 Br N2 O'
_chemical_formula_weight 467.34
_chemical_name_systematic
;
4-Bromo-2-(4,5-diphenyl-1-phenyl-1H-imidazol-2-yl)phenol
;
_space_group_crystal_system monoclinic
_space_group_IT_number 15
_space_group_name_Hall '-C 2yc'
_space_group_name_H-M_alt 'C 1 2/c 1'
_atom_sites_solution_hydrogens geom
_atom_sites_solution_primary direct
_atom_sites_solution_secondary difmap
_audit_creation_method SHELXL-2019/2
_audit_update_record
;
2022-08-13 deposited with the CCDC.	2022-10-19 downloaded from the CCDC.
;
_cell_angle_alpha 90
_cell_angle_beta 93.909(3)
_cell_angle_gamma 90
_cell_formula_units_Z 8
_cell_length_a 12.8119(6)
_cell_length_b 17.9369(11)
_cell_length_c 19.3259(11)
_cell_measurement_reflns_used 2807
_cell_measurement_temperature 296(2)
_cell_measurement_theta_max 27.161
_cell_measurement_theta_min 2.271
_cell_volume 4430.9(4)
_computing_cell_refinement 'SAINT (Bruker, 2007)'
_computing_data_collection 'APEX2 (Bruker, 2007)'
_computing_data_reduction 'SAINT (Bruker, 2007)'
_computing_molecular_graphics 'ORTEP-3 for Windows (Farrugia, 2012) and PLATON (Spek, 2009)'
_computing_publication_material
;
WinGX (Farrugia, 2012) and PLATON (Spek, 2009)
;
_computing_structure_refinement 'SHELXL-2019/2  (Sheldrick, 2019)'
_computing_structure_solution 'SHELXT-2014 (Sheldrick, 2014)'
_diffrn_ambient_temperature 296(2)
_diffrn_detector_area_resol_mean 7.79
_diffrn_measured_fraction_theta_full 0.997
_diffrn_measured_fraction_theta_max 0.980
_diffrn_measurement_device_type 'Bruker Kappa APEXII CCD'
_diffrn_measurement_method \w
_diffrn_radiation_monochromator graphite
_diffrn_radiation_source 'fine-focus sealed tube'
_diffrn_radiation_type MoK\a
_diffrn_radiation_wavelength 0.71073
_diffrn_reflns_av_R_equivalents 0.0396
_diffrn_reflns_av_unetI/netI 0.0574
_diffrn_reflns_Laue_measured_fraction_full 0.997
_diffrn_reflns_Laue_measured_fraction_max 0.980
_diffrn_reflns_limit_h_max 16
_diffrn_reflns_limit_h_min -16
_diffrn_reflns_limit_k_max 22
_diffrn_reflns_limit_k_min -15
_diffrn_reflns_limit_l_max 24
_diffrn_reflns_limit_l_min -24
_diffrn_reflns_number 13733
_diffrn_reflns_point_group_measured_fraction_full 0.997
_diffrn_reflns_point_group_measured_fraction_max 0.980
_diffrn_reflns_theta_full 25.242
_diffrn_reflns_theta_max 27.161
_diffrn_reflns_theta_min 2.271
_diffrn_standards_number 0
_exptl_absorpt_coefficient_mu 1.877
_exptl_absorpt_correction_T_max 0.7456
_exptl_absorpt_correction_T_min 0.5118
_exptl_absorpt_correction_type multi-scan
_exptl_absorpt_process_details '(SADABS; Bruker, 2005)'
_exptl_crystal_colour colorless
_exptl_crystal_density_diffrn 1.401
_exptl_crystal_density_method 'not measured'
_exptl_crystal_description rod
_exptl_crystal_F_000 1904
_exptl_crystal_size_max 0.38
_exptl_crystal_size_mid 0.26
_exptl_crystal_size_min 0.22
_refine_diff_density_max 0.214
_refine_diff_density_min -0.249
_refine_diff_density_rms 0.039
_refine_ls_goodness_of_fit_ref 1.017
_refine_ls_hydrogen_treatment constr
_refine_ls_matrix_type full
_refine_ls_number_parameters 336
_refine_ls_number_reflns 4817
_refine_ls_number_restraints 192
_refine_ls_restrained_S_all 1.001
_refine_ls_R_factor_all 0.0910
_refine_ls_R_factor_gt 0.0410
_refine_ls_shift/su_max 0.001
_refine_ls_shift/su_mean 0.000
_refine_ls_structure_factor_coef Fsqd
_refine_ls_weighting_details 'w=1/[\s^2^(Fo^2^)+(0.0369P)^2^+1.4649P] where P=(Fo^2^+2Fc^2^)/3'
_refine_ls_weighting_scheme calc
_refine_ls_wR_factor_gt 0.0846
_refine_ls_wR_factor_ref 0.0985
_reflns_number_gt 2807
_reflns_number_total 4817
_reflns_threshold_expression I>2\s(I)
_cod_data_source_file d2ce01118b2.cif
_cod_data_source_block SULFADIMIDNEMALIC
_cod_original_sg_symbol_H-M 'C 2/c'
_cod_database_code 7245688
_shelx_shelxl_version_number 2019/2
_shelx_space_group_comment
;
The symmetry employed for this shelxl refinement is uniquely defined
by the following loop, which should always be used as a source of
symmetry information in preference to the above space-group names.
They are only intended as comments.
;
_shelx_estimated_absorpt_t_min 0.536
_shelx_estimated_absorpt_t_max 0.683

loop_
_space_group_symop_operation_xyz
'x, y, z'
'-x, y, -z+1/2'
'x+1/2, y+1/2, z'
'-x+1/2, y+1/2, -z+1/2'
'-x, -y, -z'
'x, -y, z-1/2'
'-x+1/2, -y+1/2, -z'
'x+1/2, -y+1/2, z-1/2'

loop_
_atom_site_label
_atom_site_type_symbol
_atom_site_fract_x
_atom_site_fract_y
_atom_site_fract_z
_atom_site_U_iso_or_equiv
_atom_site_adp_type
_atom_site_occupancy
_atom_site_site_symmetry_order
_atom_site_calc_flag
_atom_site_refinement_flags_posn
_atom_site_refinement_flags_adp
_atom_site_refinement_flags_occupancy
_atom_site_disorder_assembly
_atom_site_disorder_group
Br1 Br 0.65478(2) 0.10921(2) 0.55204(2) 0.07839(15) Uani 1 1 d . . . . .
O1 O 0.30129(15) 0.07370(14) 0.33410(9) 0.0816(6) Uani 1 1 d . . . . .
H1A H 0.244957 0.087089 0.347609 0.122 Uiso 1 1 calc R U . . .
N1 N 0.20579(15) 0.12854(11) 0.53174(9) 0.0482(5) Uani 1 1 d . . . . .
N2 N 0.16896(15) 0.11094(12) 0.41973(10) 0.0529(5) Uani 1 1 d . . . . .
C1 C -0.0371(2) 0.09521(18) 0.34596(14) 0.0717(8) Uani 1 1 d . . . . .
H1 H 0.015746 0.064582 0.331490 0.086 Uiso 1 1 calc R U . . .
C2 C -0.1307(2) 0.10254(19) 0.30475(14) 0.0809(10) Uani 1 1 d . . . . .
H2 H -0.140208 0.076117 0.263394 0.097 Uiso 1 1 calc R U . . .
C3 C -0.2078(2) 0.14828(19) 0.32504(15) 0.0733(8) Uani 1 1 d . . . . .
H3 H -0.269049 0.154307 0.296943 0.088 Uiso 1 1 calc R U . . .
C4 C -0.1948(2) 0.18513(19) 0.38655(16) 0.0816(9) Uani 1 1 d . . . . .
H4 H -0.248164 0.215229 0.401107 0.098 Uiso 1 1 calc R U . . .
C5 C -0.1021(2) 0.17800(17) 0.42773(15) 0.0735(9) Uani 1 1 d . . . . .
H5 H -0.093751 0.204073 0.469330 0.088 Uiso 1 1 calc R U . . .
C6 C -0.02298(18) 0.13316(15) 0.40794(12) 0.0520(6) Uani 1 1 d . . . . .
C7 C 0.07701(18) 0.12603(14) 0.45001(12) 0.0502(6) Uani 1 1 d . . . . .
C8 C 0.09765(17) 0.13638(14) 0.51994(12) 0.0491(6) Uani 1 1 d . . . . .
C9 C 0.02814(18) 0.14900(16) 0.57645(12) 0.0510(6) Uani 1 1 d . . . . .
C10 C -0.0392(2) 0.09354(17) 0.59466(15) 0.0674(8) Uani 1 1 d . . . . .
H10 H -0.040175 0.048252 0.571205 0.081 Uiso 1 1 calc R U . . .
C11 C -0.1053(2) 0.1044(2) 0.64734(17) 0.0785(9) Uani 1 1 d . . . . .
H11 H -0.149669 0.066319 0.659615 0.094 Uiso 1 1 calc R U . . .
C12 C -0.1054(2) 0.1711(2) 0.68135(16) 0.0794(9) Uani 1 1 d . . . . .
H12 H -0.149159 0.178151 0.717232 0.095 Uiso 1 1 calc R U . . .
C13 C -0.0416(2) 0.2271(2) 0.66288(15) 0.0759(8) Uani 1 1 d . . . . .
H13 H -0.043399 0.272917 0.685294 0.091 Uiso 1 1 calc R U . . .
C14 C 0.0263(2) 0.21636(17) 0.61065(13) 0.0639(7) Uani 1 1 d . . . . .
H14 H 0.070619 0.254689 0.598779 0.077 Uiso 1 1 calc R U . . .
C15A C 0.2684(16) 0.1349(11) 0.5951(10) 0.045(3) Uani 0.54(4) 1 d D U P A 1
C16A C 0.264(2) 0.0781(13) 0.6434(9) 0.058(4) Uani 0.54(4) 1 d D U P A 1
H16A H 0.227787 0.034336 0.631632 0.069 Uiso 0.54(4) 1 calc R U P A 1
C17A C 0.3132(18) 0.0863(14) 0.7098(9) 0.066(4) Uani 0.54(4) 1 d D U P A 1
H17A H 0.316605 0.047025 0.741307 0.079 Uiso 0.54(4) 1 calc R U P A 1
C18A C 0.3567(18) 0.1548(14) 0.7270(12) 0.075(4) Uani 0.54(4) 1 d D U P A 1
H18A H 0.387659 0.161977 0.771417 0.090 Uiso 0.54(4) 1 calc R U P A 1
C19A C 0.356(2) 0.2129(15) 0.6803(12) 0.082(4) Uani 0.54(4) 1 d D U P A 1
H19A H 0.388754 0.257555 0.692572 0.098 Uiso 0.54(4) 1 calc R U P A 1
C20A C 0.305(2) 0.2047(13) 0.6150(12) 0.070(4) Uani 0.54(4) 1 d D U P A 1
H20A H 0.296131 0.245212 0.585217 0.084 Uiso 0.54(4) 1 calc R U P A 1
C15B C 0.2488(15) 0.1311(12) 0.6063(11) 0.033(3) Uani 0.46(4) 1 d D U P A 2
C16B C 0.257(2) 0.0635(15) 0.6410(10) 0.059(4) Uani 0.46(4) 1 d D U P A 2
H16B H 0.227496 0.020162 0.621760 0.071 Uiso 0.46(4) 1 calc R U P A 2
C17B C 0.311(2) 0.0637(16) 0.7061(12) 0.081(5) Uani 0.46(4) 1 d D U P A 2
H17B H 0.314136 0.020120 0.732263 0.097 Uiso 0.46(4) 1 calc R U P A 2
C18B C 0.359(2) 0.1272(16) 0.7324(12) 0.074(5) Uani 0.46(4) 1 d D U P A 2
H18B H 0.395371 0.125737 0.775723 0.088 Uiso 0.46(4) 1 calc R U P A 2
C19B C 0.354(2) 0.1928(16) 0.6954(12) 0.067(5) Uani 0.46(4) 1 d D U P A 2
H19B H 0.384755 0.235858 0.714220 0.080 Uiso 0.46(4) 1 calc R U P A 2
C20B C 0.303(2) 0.1942(13) 0.6295(13) 0.059(4) Uani 0.46(4) 1 d D U P A 2
H20B H 0.304365 0.236572 0.601838 0.071 Uiso 0.46(4) 1 calc R U P A 2
C21 C 0.24580(17) 0.11252(13) 0.46950(11) 0.0467(6) Uani 1 1 d . . . . .
C22 C 0.35519(18) 0.10080(13) 0.45458(12) 0.0479(6) Uani 1 1 d . . . . .
C23 C 0.3766(2) 0.08152(16) 0.38594(13) 0.0595(7) Uani 1 1 d . . . . .
C24 C 0.4788(2) 0.06908(18) 0.37016(15) 0.0728(8) Uani 1 1 d . . . . .
H24 H 0.492163 0.055008 0.325300 0.087 Uiso 1 1 calc R U . . .
C25 C 0.5603(2) 0.07685(17) 0.41845(15) 0.0684(8) Uani 1 1 d . . . . .
H25 H 0.628565 0.068747 0.406631 0.082 Uiso 1 1 calc R U . . .
C26 C 0.54055(19) 0.09687(14) 0.48506(14) 0.0554(7) Uani 1 1 d . . . . .
C27 C 0.44039(18) 0.10785(14) 0.50306(13) 0.0506(6) Uani 1 1 d . . . . .
H27 H 0.428777 0.120291 0.548610 0.061 Uiso 1 1 calc R U . . .

loop_
_atom_site_aniso_label
_atom_site_aniso_U_11
_atom_site_aniso_U_22
_atom_site_aniso_U_33
_atom_site_aniso_U_23
_atom_site_aniso_U_13
_atom_site_aniso_U_12
Br1 0.04653(17) 0.0926(3) 0.0941(3) -0.00001(17) -0.00955(15) -0.00193(15)
O1 0.0587(11) 0.1323(19) 0.0532(11) -0.0204(11) -0.0016(9) 0.0095(13)
N1 0.0407(10) 0.0591(14) 0.0445(11) 0.0021(9) 0.0011(9) 0.0035(10)
N2 0.0416(11) 0.0661(15) 0.0503(11) 0.0010(10) -0.0015(9) 0.0025(10)
C1 0.0519(16) 0.105(3) 0.0584(17) -0.0022(16) 0.0033(13) 0.0114(16)
C2 0.0591(18) 0.129(3) 0.0533(16) -0.0082(17) -0.0075(14) 0.0025(19)
C3 0.0446(15) 0.106(3) 0.0679(18) 0.0138(18) -0.0056(14) 0.0024(17)
C4 0.0567(17) 0.104(3) 0.082(2) -0.0070(19) -0.0112(16) 0.0237(17)
C5 0.0616(17) 0.085(2) 0.0710(18) -0.0091(16) -0.0150(15) 0.0196(16)
C6 0.0421(13) 0.0624(18) 0.0513(14) 0.0080(12) 0.0012(11) -0.0005(13)
C7 0.0414(13) 0.0597(18) 0.0491(14) 0.0056(12) 0.0008(11) 0.0007(12)
C8 0.0384(12) 0.0539(16) 0.0548(15) 0.0061(12) 0.0016(11) 0.0032(11)
C9 0.0389(12) 0.0633(18) 0.0507(14) 0.0091(13) 0.0017(11) 0.0065(13)
C10 0.0504(16) 0.079(2) 0.0731(18) 0.0033(15) 0.0068(14) -0.0046(15)
C11 0.0469(16) 0.105(3) 0.085(2) 0.020(2) 0.0121(16) -0.0066(18)
C12 0.0530(17) 0.119(3) 0.0678(19) 0.012(2) 0.0134(15) 0.016(2)
C13 0.0742(19) 0.087(2) 0.0679(18) -0.0025(17) 0.0127(16) 0.0200(19)
C14 0.0598(16) 0.068(2) 0.0642(16) 0.0085(15) 0.0106(14) 0.0038(15)
C15A 0.030(6) 0.068(6) 0.040(6) 0.003(4) 0.026(4) 0.001(4)
C16A 0.049(5) 0.061(6) 0.064(7) 0.004(5) 0.008(5) -0.005(5)
C17A 0.055(5) 0.097(10) 0.046(5) 0.023(5) -0.001(4) 0.019(7)
C18A 0.061(5) 0.110(13) 0.056(7) 0.001(7) 0.007(5) 0.020(9)
C19A 0.076(5) 0.095(11) 0.074(10) -0.020(7) 0.001(7) -0.011(8)
C20A 0.066(5) 0.085(9) 0.057(7) -0.010(6) -0.003(5) -0.014(6)
C15B 0.014(5) 0.062(6) 0.027(6) 0.003(4) 0.015(4) 0.001(4)
C16B 0.041(7) 0.092(10) 0.046(7) 0.025(6) 0.011(5) 0.023(8)
C17B 0.060(6) 0.102(12) 0.083(8) 0.024(7) 0.026(6) 0.020(8)
C18B 0.050(5) 0.124(14) 0.045(5) -0.009(8) -0.009(4) 0.012(9)
C19B 0.071(6) 0.075(12) 0.052(9) -0.004(7) -0.004(8) -0.004(9)
C20B 0.066(7) 0.053(7) 0.058(9) 0.005(5) 0.005(6) 0.010(5)
C21 0.0408(12) 0.0525(16) 0.0470(13) 0.0030(11) 0.0039(11) 0.0033(12)
C22 0.0449(13) 0.0497(16) 0.0493(14) 0.0033(11) 0.0053(11) 0.0023(12)
C23 0.0521(15) 0.0688(19) 0.0578(16) -0.0066(14) 0.0049(13) 0.0011(14)
C24 0.0597(17) 0.096(2) 0.0641(17) -0.0169(16) 0.0158(15) 0.0042(17)
C25 0.0461(15) 0.083(2) 0.0777(19) -0.0096(16) 0.0152(14) 0.0032(15)
C26 0.0426(13) 0.0545(18) 0.0691(17) 0.0032(13) 0.0038(12) -0.0006(12)
C27 0.0439(13) 0.0588(17) 0.0495(13) 0.0023(12) 0.0045(11) 0.0007(13)

loop_
_atom_type_symbol
_atom_type_description
_atom_type_scat_dispersion_real
_atom_type_scat_dispersion_imag
_atom_type_scat_source
C C 0.0033 0.0016 'International Tables Vol C Tables 4.2.6.8 and 6.1.1.4'
H H 0.0000 0.0000 'International Tables Vol C Tables 4.2.6.8 and 6.1.1.4'
N N 0.0061 0.0033 'International Tables Vol C Tables 4.2.6.8 and 6.1.1.4'
O O 0.0106 0.0060 'International Tables Vol C Tables 4.2.6.8 and 6.1.1.4'
Br Br -0.2901 2.4595 'International Tables Vol C Tables 4.2.6.8 and 6.1.1.4'

loop_
_geom_angle_atom_site_label_1
_geom_angle_atom_site_label_2
_geom_angle_atom_site_label_3
_geom_angle
_geom_angle_site_symmetry_1
_geom_angle_site_symmetry_3
_geom_angle_publ_flag
C23 O1 H1A 109.5 . . ?
C21 N1 C8 107.72(18) . . ?
C21 N1 C15A 123.4(8) . . ?
C8 N1 C15A 128.9(8) . . ?
C21 N1 C15B 135.3(8) . . ?
C8 N1 C15B 116.6(8) . . ?
C21 N2 C7 107.53(19) . . ?
C6 C1 C2 120.3(3) . . ?
C6 C1 H1 119.8 . . ?
C2 C1 H1 119.8 . . ?
C3 C2 C1 120.2(3) . . ?
C3 C2 H2 119.9 . . ?
C1 C2 H2 119.9 . . ?
C4 C3 C2 119.7(3) . . ?
C4 C3 H3 120.1 . . ?
C2 C3 H3 120.1 . . ?
C3 C4 C5 120.3(3) . . ?
C3 C4 H4 119.8 . . ?
C5 C4 H4 119.8 . . ?
C6 C5 C4 121.0(3) . . ?
C6 C5 H5 119.5 . . ?
C4 C5 H5 119.5 . . ?
C5 C6 C1 118.5(2) . . ?
C5 C6 C7 121.9(2) . . ?
C1 C6 C7 119.6(2) . . ?
C8 C7 N2 109.40(19) . . ?
C8 C7 C6 129.3(2) . . ?
N2 C7 C6 121.2(2) . . ?
C7 C8 N1 105.7(2) . . ?
C7 C8 C9 131.7(2) . . ?
N1 C8 C9 122.54(19) . . ?
C14 C9 C10 118.6(3) . . ?
C14 C9 C8 121.4(2) . . ?
C10 C9 C8 119.9(3) . . ?
C9 C10 C11 120.8(3) . . ?
C9 C10 H10 119.6 . . ?
C11 C10 H10 119.6 . . ?
C12 C11 C10 119.9(3) . . ?
C12 C11 H11 120.0 . . ?
C10 C11 H11 120.0 . . ?
C13 C12 C11 120.1(3) . . ?
C13 C12 H12 119.9 . . ?
C11 C12 H12 119.9 . . ?
C12 C13 C14 120.4(3) . . ?
C12 C13 H13 119.8 . . ?
C14 C13 H13 119.8 . . ?
C9 C14 C13 120.1(3) . . ?
C9 C14 H14 120.0 . . ?
C13 C14 H14 120.0 . . ?
C20A C15A C16A 120.6(18) . . ?
C20A C15A N1 118.2(15) . . ?
C16A C15A N1 118.3(15) . . ?
C15A C16A C17A 120.1(17) . . ?
C15A C16A H16A 119.9 . . ?
C17A C16A H16A 119.9 . . ?
C18A C17A C16A 117.7(16) . . ?
C18A C17A H17A 121.2 . . ?
C16A C17A H17A 121.2 . . ?
C19A C18A C17A 122.0(19) . . ?
C19A C18A H18A 119.0 . . ?
C17A C18A H18A 119.0 . . ?
C18A C19A C20A 120(2) . . ?
C18A C19A H19A 120.0 . . ?
C20A C19A H19A 120.0 . . ?
C15A C20A C19A 118.6(19) . . ?
C15A C20A H20A 120.7 . . ?
C19A C20A H20A 120.7 . . ?
C20B C15B C16B 122.6(19) . . ?
C20B C15B N1 118.5(14) . . ?
C16B C15B N1 116.5(16) . . ?
C15B C16B C17B 117(2) . . ?
C15B C16B H16B 121.6 . . ?
C17B C16B H16B 121.6 . . ?
C18B C17B C16B 121(2) . . ?
C18B C17B H17B 119.4 . . ?
C16B C17B H17B 119.4 . . ?
C19B C18B C17B 121(2) . . ?
C19B C18B H18B 119.6 . . ?
C17B C18B H18B 119.6 . . ?
C18B C19B C20B 120(2) . . ?
C18B C19B H19B 120.2 . . ?
C20B C19B H19B 120.2 . . ?
C15B C20B C19B 118.4(19) . . ?
C15B C20B H20B 120.8 . . ?
C19B C20B H20B 120.8 . . ?
N2 C21 N1 109.69(19) . . ?
N2 C21 C22 121.7(2) . . ?
N1 C21 C22 128.5(2) . . ?
C27 C22 C23 117.3(2) . . ?
C27 C22 C21 124.8(2) . . ?
C23 C22 C21 117.9(2) . . ?
O1 C23 C24 117.3(2) . . ?
O1 C23 C22 123.1(2) . . ?
C24 C23 C22 119.5(2) . . ?
C25 C24 C23 121.8(3) . . ?
C25 C24 H24 119.1 . . ?
C23 C24 H24 119.1 . . ?
C24 C25 C26 119.1(3) . . ?
C24 C25 H25 120.4 . . ?
C26 C25 H25 120.4 . . ?
C27 C26 C25 120.8(2) . . ?
C27 C26 Br1 120.2(2) . . ?
C25 C26 Br1 119.0(2) . . ?
C26 C27 C22 121.4(2) . . ?
C26 C27 H27 119.3 . . ?
C22 C27 H27 119.3 . . ?

loop_
_geom_bond_atom_site_label_1
_geom_bond_atom_site_label_2
_geom_bond_distance
_geom_bond_site_symmetry_2
_geom_bond_publ_flag
Br1 C26 1.899(2) . ?
O1 C23 1.350(3) . ?
O1 H1A 0.8200 . ?
N1 C21 1.370(3) . ?
N1 C8 1.396(3) . ?
N1 C15A 1.42(2) . ?
N1 C15B 1.51(2) . ?
N2 C21 1.329(3) . ?
N2 C7 1.377(3) . ?
C1 C6 1.379(4) . ?
C1 C2 1.399(4) . ?
C1 H1 0.9300 . ?
C2 C3 1.362(4) . ?
C2 H2 0.9300 . ?
C3 C4 1.360(4) . ?
C3 H3 0.9300 . ?
C4 C5 1.389(4) . ?
C4 H4 0.9300 . ?
C5 C6 1.369(4) . ?
C5 H5 0.9300 . ?
C6 C7 1.475(3) . ?
C7 C8 1.372(3) . ?
C8 C9 1.473(3) . ?
C9 C14 1.378(4) . ?
C9 C10 1.378(4) . ?
C10 C11 1.382(4) . ?
C10 H10 0.9300 . ?
C11 C12 1.364(4) . ?
C11 H11 0.9300 . ?
C12 C13 1.358(4) . ?
C12 H12 0.9300 . ?
C13 C14 1.390(4) . ?
C13 H13 0.9300 . ?
C14 H14 0.9300 . ?
C15A C20A 1.383(8) . ?
C15A C16A 1.385(9) . ?
C16A C17A 1.400(8) . ?
C16A H16A 0.9300 . ?
C17A C18A 1.380(9) . ?
C17A H17A 0.9300 . ?
C18A C19A 1.378(9) . ?
C18A H18A 0.9300 . ?
C19A C20A 1.386(8) . ?
C19A H19A 0.9300 . ?
C20A H20A 0.9300 . ?
C15B C20B 1.384(9) . ?
C15B C16B 1.386(9) . ?
C16B C17B 1.394(9) . ?
C16B H16B 0.9300 . ?
C17B C18B 1.377(9) . ?
C17B H17B 0.9300 . ?
C18B C19B 1.377(9) . ?
C18B H18B 0.9300 . ?
C19B C20B 1.393(9) . ?
C19B H19B 0.9300 . ?
C20B H20B 0.9300 . ?
C21 C22 1.465(3) . ?
C22 C27 1.395(3) . ?
C22 C23 1.416(3) . ?
C23 C24 1.383(4) . ?
C24 C25 1.359(4) . ?
C24 H24 0.9300 . ?
C25 C26 1.377(4) . ?
C25 H25 0.9300 . ?
C26 C27 1.366(3) . ?
C27 H27 0.9300 . ?

loop_
_geom_hbond_atom_site_label_D
_geom_hbond_atom_site_label_H
_geom_hbond_atom_site_label_A
_geom_hbond_distance_DH
_geom_hbond_distance_HA
_geom_hbond_distance_DA
_geom_hbond_angle_DHA
_geom_hbond_site_symmetry_A
_geom_hbond_publ_flag
O1 H1A N2 0.82 1.81 2.538(3) 148.0 . yes
C20A^a H20A^a N2 0.93 2.62 3.40(2) 141.1 7_556 yes

loop_
_geom_torsion_atom_site_label_1
_geom_torsion_atom_site_label_2
_geom_torsion_atom_site_label_3
_geom_torsion_atom_site_label_4
_geom_torsion
_geom_torsion_site_symmetry_1
_geom_torsion_site_symmetry_2
_geom_torsion_site_symmetry_3
_geom_torsion_site_symmetry_4
_geom_torsion_publ_flag
C6 C1 C2 C3 1.1(5) . . . . ?
C1 C2 C3 C4 -2.0(5) . . . . ?
C2 C3 C4 C5 1.9(5) . . . . ?
C3 C4 C5 C6 -1.0(5) . . . . ?
C4 C5 C6 C1 0.2(4) . . . . ?
C4 C5 C6 C7 178.6(3) . . . . ?
C2 C1 C6 C5 -0.2(4) . . . . ?
C2 C1 C6 C7 -178.7(3) . . . . ?
C21 N2 C7 C8 -0.6(3) . . . . ?
C21 N2 C7 C6 176.1(2) . . . . ?
C5 C6 C7 C8 25.6(4) . . . . ?
C1 C6 C7 C8 -156.0(3) . . . . ?
C5 C6 C7 N2 -150.4(3) . . . . ?
C1 C6 C7 N2 28.0(4) . . . . ?
N2 C7 C8 N1 1.1(3) . . . . ?
C6 C7 C8 N1 -175.3(2) . . . . ?
N2 C7 C8 C9 -175.6(3) . . . . ?
C6 C7 C8 C9 8.1(5) . . . . ?
C21 N1 C8 C7 -1.1(3) . . . . ?
C15A N1 C8 C7 179.1(11) . . . . ?
C15B N1 C8 C7 -175.1(9) . . . . ?
C21 N1 C8 C9 175.9(2) . . . . ?
C15A N1 C8 C9 -3.8(11) . . . . ?
C15B N1 C8 C9 1.9(10) . . . . ?
C7 C8 C9 C14 -111.7(3) . . . . ?
N1 C8 C9 C14 72.1(3) . . . . ?
C7 C8 C9 C10 66.3(4) . . . . ?
N1 C8 C9 C10 -109.9(3) . . . . ?
C14 C9 C10 C11 -1.7(4) . . . . ?
C8 C9 C10 C11 -179.7(2) . . . . ?
C9 C10 C11 C12 0.9(4) . . . . ?
C10 C11 C12 C13 0.9(4) . . . . ?
C11 C12 C13 C14 -1.9(4) . . . . ?
C10 C9 C14 C13 0.7(4) . . . . ?
C8 C9 C14 C13 178.7(2) . . . . ?
C12 C13 C14 C9 1.1(4) . . . . ?
C21 N1 C15A C20A 92.6(18) . . . . ?
C8 N1 C15A C20A -87.7(18) . . . . ?
C21 N1 C15A C16A -106.7(19) . . . . ?
C8 N1 C15A C16A 73(2) . . . . ?
C20A C15A C16A C17A -11(3) . . . . ?
N1 C15A C16A C17A -171.7(19) . . . . ?
C15A C16A C17A C18A 6(3) . . . . ?
C16A C17A C18A C19A -2(3) . . . . ?
C17A C18A C19A C20A 3(4) . . . . ?
C16A C15A C20A C19A 12(4) . . . . ?
N1 C15A C20A C19A 173(2) . . . . ?
C18A C19A C20A C15A -8(4) . . . . ?
C21 N1 C15B C20B 82(2) . . . . ?
C8 N1 C15B C20B -106.6(17) . . . . ?
C21 N1 C15B C16B -81(2) . . . . ?
C8 N1 C15B C16B 90.5(19) . . . . ?
C20B C15B C16B C17B 8(3) . . . . ?
N1 C15B C16B C17B 171(2) . . . . ?
C15B C16B C17B C18B -4(4) . . . . ?
C16B C17B C18B C19B 1(4) . . . . ?
C17B C18B C19B C20B -2(4) . . . . ?
C16B C15B C20B C19B -10(4) . . . . ?
N1 C15B C20B C19B -172(2) . . . . ?
C18B C19B C20B C15B 6(4) . . . . ?
C7 N2 C21 N1 -0.1(3) . . . . ?
C7 N2 C21 C22 -178.2(2) . . . . ?
C8 N1 C21 N2 0.8(3) . . . . ?
C15A N1 C21 N2 -179.4(10) . . . . ?
C15B N1 C21 N2 173.1(12) . . . . ?
C8 N1 C21 C22 178.7(2) . . . . ?
C15A N1 C21 C22 -1.6(10) . . . . ?
C15B N1 C21 C22 -9.0(12) . . . . ?
N2 C21 C22 C27 174.4(2) . . . . ?
N1 C21 C22 C27 -3.3(4) . . . . ?
N2 C21 C22 C23 -5.1(4) . . . . ?
N1 C21 C22 C23 177.3(2) . . . . ?
C27 C22 C23 O1 -179.3(3) . . . . ?
C21 C22 C23 O1 0.2(4) . . . . ?
C27 C22 C23 C24 1.4(4) . . . . ?
C21 C22 C23 C24 -179.2(3) . . . . ?
O1 C23 C24 C25 178.8(3) . . . . ?
C22 C23 C24 C25 -1.9(5) . . . . ?
C23 C24 C25 C26 0.7(5) . . . . ?
C24 C25 C26 C27 0.9(4) . . . . ?
C24 C25 C26 Br1 -179.0(2) . . . . ?
C25 C26 C27 C22 -1.4(4) . . . . ?
Br1 C26 C27 C22 178.55(18) . . . . ?
C23 C22 C27 C26 0.2(4) . . . . ?
C21 C22 C27 C26 -179.2(2) . . . . ?
